data_4030428
loop_
_publ_author_name
'Fakhfakh, M.'
'Verbaere, A.'
'Jouini, N.'

_publ_section_title
;
 Preparation and crystal structure of the phosphato-niobate
 Tl3NaNb4O9(PO4)2
;
_journal_name_full 'European Journal of Solid State and Inorganic Chemistry'
_journal_page_first 563
_journal_page_last 572
_journal_volume 29
_journal_year 1992
_chemical_formula_sum 'Na Nb4 O17 P2 Tl3'
_chemical_formula_weight 1341.71
_space_group_IT_number 40
_symmetry_cell_setting orthorhombic
_symmetry_Int_Tables_number 40
_symmetry_space_group_name_Hall 'C -2c 2'
_symmetry_space_group_name_H-M 'C 2 c m'
_cell_angle_alpha 90
_cell_angle_beta 90
_cell_angle_gamma 90
_cell_formula_units_Z 4
_cell_length_a 9.891(1)
_cell_length_b 21.298(2)
_cell_length_c 7.346(1)
_cell_volume 1547.5(3)
_diffrn_ambient_temperature 293
_diffrn_radiation_probe x-ray
_diffrn_radiation_type MoK\a
_diffrn_radiation_wavelength 0.71069
_exptl_absorpt_coefficient_mu 34.303
_exptl_crystal_density_diffrn 5.759
_exptl_crystal_F_000 2336
_refine_ls_number_parameters 88
_refine_ls_number_reflns 788
_refine_ls_R_factor_gt 0.047
_refine_ls_wR_factor_gt 0.053
_cod_data_source_file EJSSIC-1992-29-563-572.cif
_cod_data_source_block Tl3NaNb4O9(PO4)2
_cod_database_code 4030428

loop_
_symmetry_equiv_pos_site_id
_symmetry_equiv_pos_as_xyz
1 x,y,z
2 x,-y,-z
3 x,y,1/2-z
4 x,-y,1/2+z
5 1/2+x,1/2+y,z
6 1/2+x,1/2-y,-z
7 1/2+x,1/2+y,1/2-z
8 1/2+x,1/2-y,1/2+z

loop_
_atom_site_label
_atom_site_type_symbol
_atom_site_thermal_displace_type
_atom_site_fract_x
_atom_site_fract_y
_atom_site_fract_z
_atom_site_occupancy
_atom_site_U_iso_or_equiv
Tl1 Tl Uiso 0.1715(3) 0.14323(9) 0.25000 1.000 1.83(3)
Tl2 Tl Uiso 0.1622(3) 0.47270(9) 0.25000 1.000 2.05(3)
Tl3 Tl Uiso -0.0173(3) 0.29910(10) 0.25000 1.000 2.13(4)
Nb1 Nb Uiso 0.00000 0.00000 0.00000 1.000 0.27(5)
Nb2 Nb Uiso 0.3086(3) 0.65310(10) 0.0019(5) 1.000 0.43(3)
Nb3 Nb Uiso 0.5917(4) 0.2636(2) 0.25000 1.000 0.32(5)
P1 P Uiso 0.7270(10) 0.4124(4) 0.25000 1.000 0.10(10)
P2 P Uiso 0.5340(10) 0.1147(5) 0.25000 1.000 0.6(2)
O1 O Uiso 0.658(2) 0.4398(8) 0.074(3) 1.000 0.4(3)
O2 O Uiso 0.199(2) 0.2718(8) 0.938(3) 1.000 0.2(3)
O3 O Uiso 0.373(2) 0.4355(9) 0.038(3) 1.000 0.4(3)
O4 O Uiso 0.459(2) 0.3030(10) 0.069(3) 1.000 0.8(3)
O5 O Uiso 0.622(2) 0.1085(9) 0.078(3) 1.000 0.4(3)
O6 O Uiso 0.706(3) 0.3400(10) 0.25000 1.000 0.4(4)
O7 O Uiso 0.226(3) 0.3510(10) 0.25000 1.000 0.1(4)
O8 O Uiso 0.362(3) 0.6460(10) 0.25000 1.000 0.6(4)
O9 O Uiso 0.030(3) 0.0290(10) 0.25000 1.000 0.6(4)
O10 O Uiso 0.482(3) 0.1860(10) 0.25000 1.000 0.4(4)
O11 O Uiso 0.417(3) 0.0680(10) 0.25000 1.000 0.6(5)
O12 O Uiso 0.379(3) 0.923(2) 0.25000 1.000 1.2(6)
Na Na Uiso 0.370(2) 0.00000 0.00000 1.000 0.5(2)

loop_
_atom_type_symbol
_atom_type_description
_atom_type_scat_dispersion_real
_atom_type_scat_dispersion_imag
_atom_type_scat_source
Na Na 0.0362 0.0249 ' International Tables Vol C Tables 4.2.6.8 and 6.1.1.4'
Nb Nb -2.0727 0.6215 ' International Tables Vol C Tables 4.2.6.8 and 6.1.1.4'
O O 0.0106 0.0060 ' International Tables Vol C Tables 4.2.6.8 and 6.1.1.4'
P P 0.1023 0.0942 ' International Tables Vol C Tables 4.2.6.8 and 6.1.1.4'
Tl Tl -2.8358 9.6688 ' International Tables Vol C Tables 4.2.6.8 and 6.1.1.4'

loop_
_geom_angle_atom_site_label_1
_geom_angle_atom_site_label_2
_geom_angle_atom_site_label_3
_geom_angle
_geom_angle_site_symmetry_1
_geom_angle_site_symmetry_3
_geom_angle_publ_flag
O9 Tl1 O11 86.5(7) . . yes
O1 Tl1 O9 57.4(4) 6_455 . yes
O1 Tl1 O9 57.4(4) 8_455 . yes
O1 Tl1 O11 73.1(5) 6_455 . yes
O1 Tl1 O11 73.1(5) 8_455 . yes
O1 Tl1 O1 106.6(5) 6_455 8_455 yes
O3 Tl2 O7 62.3(6) . . yes
O3 Tl2 O3 69.9(6) . 3_555 yes
O3 Tl2 O12 127.9(7) . 5_445 yes
O3 Tl2 O5 58.2(6) . 6_455 yes
O3 Tl2 O5 113.2(6) . 8_455 yes
O3 Tl2 O7 62.3(6) 3_555 . yes
O7 Tl2 O12 83.0(10) . 5_445 yes
O5 Tl2 O7 58.0(4) 6_455 . yes
O5 Tl2 O7 58.0(4) 8_455 . yes
O3 Tl2 O12 127.9(7) 3_555 5_445 yes
O3 Tl2 O5 113.2(6) 3_555 6_455 yes
O3 Tl2 O5 58.2(6) 3_555 8_455 yes
O5 Tl2 O12 70.8(6) 6_455 5_445 yes
O5 Tl2 O12 70.8(6) 8_455 5_445 yes
O5 Tl2 O5 107.3(6) 6_455 8_455 yes
O7 Tl3 O12 86.6(8) . 5_445 yes
O9 Nb1 O9 162.6(12) . 2_555 yes
O1 Nb1 O9 80.6(10) 5_445 . yes
O3 Nb1 O9 101.1(10) 5_445 . yes
O1 Nb1 O9 86.4(9) 6_455 . yes
O3 Nb1 O9 90.6(10) 6_455 . yes
O1 Nb1 O9 86.4(9) 5_445 2_555 yes
O3 Nb1 O9 90.6(10) 5_445 2_555 yes
O1 Nb1 O9 80.6(10) 6_455 2_555 yes
O3 Nb1 O9 101.1(10) 6_455 2_555 yes
O1 Nb1 O3 90.7(8) 5_445 5_445 yes
O1 Nb1 O1 83.4(7) 5_445 6_455 yes
O1 Nb1 O3 169.7(8) 5_445 6_455 yes
O1 Nb1 O3 169.7(8) 6_455 5_445 yes
O3 Nb1 O3 96.3(8) 5_445 6_455 yes
O1 Nb1 O3 90.7(8) 6_455 6_455 yes
O3 Nb2 O8 88.7(9) 2_565 . yes
O4 Nb2 O8 95.0(11) 2_565 . yes
O7 Nb2 O8 169.6(10) 2_565 . yes
O2 Nb2 O8 90.2(10) 2_566 . yes
O5 Nb2 O8 87.4(10) 5_455 . yes
O3 Nb2 O4 100.4(9) 2_565 2_565 yes
O3 Nb2 O7 87.4(9) 2_565 2_565 yes
O2 Nb2 O3 164.1(8) 2_566 2_565 yes
O3 Nb2 O5 84.0(8) 2_565 5_455 yes
O4 Nb2 O7 95.2(10) 2_565 2_565 yes
O2 Nb2 O4 95.5(9) 2_566 2_565 yes
O4 Nb2 O5 175.1(8) 2_565 5_455 yes
O2 Nb2 O7 91.0(9) 2_566 2_565 yes
O5 Nb2 O7 82.7(9) 5_455 2_565 yes
O2 Nb2 O5 80.2(8) 2_566 5_455 yes
O4 Nb3 O6 91.7(8) . . yes
O4 Nb3 O10 89.5(9) . . yes
O4 Nb3 O4 81.0(9) . 3_555 yes
O2 Nb3 O4 92.8(9) 6_556 . yes
O2 Nb3 O4 173.5(9) 8_554 . yes
O6 Nb3 O10 178.5(11) . . yes
O4 Nb3 O6 91.7(8) 3_555 . yes
O2 Nb3 O6 90.4(8) 6_556 . yes
O2 Nb3 O6 90.4(8) 8_554 . yes
O4 Nb3 O10 89.5(9) 3_555 . yes
O2 Nb3 O10 88.6(8) 6_556 . yes
O2 Nb3 O10 88.6(8) 8_554 . yes
O2 Nb3 O4 173.5(9) 6_556 3_555 yes
O2 Nb3 O4 92.8(9) 8_554 3_555 yes
O2 Nb3 O2 93.4(9) 6_556 8_554 yes
O1 P1 O6 108.0(9) . . yes
O1 P1 O1 110.4(12) . 3_555 yes
O1 P1 O12 111.9(11) . 5_545 yes
O1 P1 O6 108.0(9) 3_555 . yes
O6 P1 O12 106(2) . 5_545 yes
O1 P1 O12 111.9(11) 3_555 5_545 yes
O5 P2 O10 105.2(10) . . yes
O5 P2 O11 111.9(10) . . yes
O5 P2 O5 110.3(12) . 3_555 yes
O10 P2 O11 112.0(15) . . yes
O5 P2 O10 105.2(10) 3_555 . yes
O5 P2 O11 111.9(10) 3_555 . yes
Nb1 O1 P1 139.8(13) 5_555 . yes
Nb2 O2 Nb3 142.1(11) 2_566 6_456 yes
Tl2 O3 Nb2 96.5(8) . 2_565 yes
Tl2 O3 Nb1 112.6(9) . 5_555 yes
Nb1 O3 Nb2 150.9(12) 5_555 2_565 yes
Nb2 O4 Nb3 156.0(13) 2_565 . yes
Nb2 O5 P2 131.4(12) 5_545 . yes
Nb3 O6 P1 152.9(19) . . yes
Tl2 O7 Tl3 101.0(9) . . yes
Tl2 O7 Nb2 97.9(6) . 2_565 yes
Tl2 O7 Nb2 97.9(6) . 4_565 yes
Tl3 O7 Nb2 110.4(7) . 2_565 yes
Tl3 O7 Nb2 110.4(7) . 4_565 yes
Nb2 O7 Nb2 132.1(15) 2_565 4_565 yes
Nb2 O8 Nb2 146.5(17) . 3_555 yes
Tl1 O9 Nb1 110.4(6) . . yes
Tl1 O9 Nb1 110.4(6) . 3_555 yes
Nb1 O9 Nb1 139.1(13) . 3_555 yes
Nb3 O10 P2 128.0(18) . . yes
Tl1 O11 P2 105.9(11) . . yes

loop_
_geom_bond_atom_site_label_1
_geom_bond_atom_site_label_2
_geom_bond_distance
_geom_bond_site_symmetry_2
_geom_bond_publ_flag
Tl1 O9 2.81(2) . yes
Tl1 O11 2.91(3) . yes
Tl1 O1 2.97(2) 6_455 yes
Tl1 O1 2.97(2) 8_455 yes
Tl2 O3 2.72(2) . yes
Tl2 O7 2.67(2) . yes
Tl2 O3 2.72(2) 3_555 yes
Tl2 O12 2.99(3) 5_445 yes
Tl2 O5 2.99(2) 6_455 yes
Tl2 O5 2.99(2) 8_455 yes
Tl3 O7 2.65(3) . yes
Tl3 O12 2.83(4) 5_445 yes
Nb1 O9 1.960(8) . yes
Nb1 O9 1.960(8) 2_555 yes
Nb1 O1 2.093(19) 5_445 yes
Nb1 O3 1.882(19) 5_445 yes
Nb1 O1 2.093(19) 6_455 yes
Nb1 O3 1.882(19) 6_455 yes
Nb2 O8 1.904(9) . yes
Nb2 O3 2.013(19) 2_565 yes
Nb2 O4 1.83(2) 2_565 yes
Nb2 O7 2.025(12) 2_565 yes
Nb2 O2 1.982(18) 2_566 yes
Nb2 O5 2.15(2) 5_455 yes
Nb3 O4 2.05(2) . yes
Nb3 O6 1.98(2) . yes
Nb3 O10 1.98(2) . yes
Nb3 O4 2.05(2) 3_555 yes
Nb3 O2 1.90(2) 6_556 yes
Nb3 O2 1.90(2) 8_554 yes
P1 O1 1.57(2) . yes
P1 O6 1.56(2) . yes
P1 O1 1.57(2) 3_555 yes
P1 O12 1.52(3) 5_545 yes
P2 O5 1.54(2) . yes
P2 O10 1.60(2) . yes
P2 O11 1.53(3) . yes
P2 O5 1.54(2) 3_555 yes

loop_
_geom_torsion_atom_site_label_1
_geom_torsion_atom_site_label_2
_geom_torsion_atom_site_label_3
_geom_torsion_atom_site_label_4
_geom_torsion
_geom_torsion_site_symmetry_4
_geom_torsion_publ_flag
O11 Tl1 O9 Nb1 -88.4(11) . no
O9 Tl1 O11 P2 180.00 . no
O7 Tl2 O3 Nb2 27.1(7) 2_565 no
O3 Tl2 O7 Tl3 -139.7(5) . no
O3 Tl2 O7 Nb2 -27.1(8) 2_565 no
O3 Tl2 O7 Nb2 107.6(12) 4_565 no
O6 Nb3 O4 Nb2 -93(3) 2_565 no
O10 Nb3 O4 Nb2 89(3) 2_565 no
O4 Nb3 O6 P1 40.5(6) . no
O4 Nb3 O10 P2 139.5(6) . no
O1 P1 O6 Nb3 -59.7(9) . no
O10 P2 O5 Nb2 64.1(18) 5_545 no
O11 P2 O5 Nb2 -174.1(14) 5_545 no
O5 P2 O10 Nb3 -58.2(9) . no
O11 P2 O10 Nb3 180.00 . no
O5 P2 O11 Tl1 -117.9(10) . no
O10 P2 O11 Tl1 0.00 . no
